data_1558837
loop_
_publ_author_name
'Tian, Jiayue'
'Liu, Luyao'
'Zhou, Kang'
'Hong, Zixiao'
'Chen, Qihui'
'Jiang, Feilong'
'Yuan, Daqiang'
'Sun, Qingfu'
'Hong, Maochun'

_publ_section_title
;
 Metal--organic tube or layered assembly: reversible sheet-to-tube
 transformation and adaptive recognition
;
_journal_issue 36
_journal_name_full 'Chemical Science'
_journal_page_first 9818
_journal_page_last 9826
_journal_paper_doi 10.1039/D0SC01176B
_journal_volume 11
_journal_year 2020
_chemical_formula_moiety 'C40 H42 Br6 N6 O6 Zn3, 2(C5 H10 O)'
_chemical_formula_sum 'C50 H62 Br6 N6 O8 Zn3'
_chemical_formula_weight 1550.62
_space_group_crystal_system orthorhombic
_space_group_IT_number 33
_space_group_name_Hall 'P 2c -2n'
_space_group_name_H-M_alt 'P n a 21'
_atom_sites_solution_hydrogens geom
_atom_sites_solution_primary dual
_audit_creation_date 2020-08-01
_audit_creation_method
;
Olex2 1.2
(compiled 2018.05.29 svn.r3508 for OlexSys, GUI svn.r5506)
;
_audit_update_record
;
2020-08-01 deposited with the CCDC.	2020-08-11 downloaded from the CCDC.
;
_cell_angle_alpha 90
_cell_angle_beta 90
_cell_angle_gamma 90
_cell_formula_units_Z 4
_cell_length_a 15.889(2)
_cell_length_b 13.4934(13)
_cell_length_c 33.290(8)
_cell_measurement_reflns_used 25648
_cell_measurement_temperature 100.0(6)
_cell_measurement_theta_max 59.5170
_cell_measurement_theta_min 2.3420
_cell_volume 7137(2)
_computing_cell_refinement 'CrysAlisPro 1.171.40.59a (Rigaku OD, 2019)'
_computing_data_collection 'CrysAlisPro 1.171.40.59a (Rigaku OD, 2019)'
_computing_data_reduction 'CrysAlisPro 1.171.40.59a (Rigaku OD, 2019)'
_computing_molecular_graphics 'Olex2 (Dolomanov et al., 2009)'
_computing_publication_material 'Olex2 (Dolomanov et al., 2009)'
_computing_structure_refinement 'ShelXL (Sheldrick, 2015)'
_computing_structure_solution 'ShelXT (Sheldrick, 2015)'
_diffrn_ambient_environment N~2~
_diffrn_ambient_temperature 100.0(6)
_diffrn_detector 'Hybrid Pixel Array Detector'
_diffrn_detector_area_resol_mean 10.0000
_diffrn_detector_type HyPix
_diffrn_measured_fraction_theta_full 1.000
_diffrn_measured_fraction_theta_max 1.000
_diffrn_measurement_details
;
List of Runs (angles in degrees, time in seconds):

  # Type    Start    End  Width  t~exp~   \w     \q     \k     \f   Frames
#--------------------------------------------------------------------------
  1  \w     33.00 130.00   0.50    0.20    --   72.34-151.00 -30.00  194
  2  \w     62.00 145.00   0.50    0.20    --   72.34 151.00  14.00  166
  3  \w     19.00 110.00   0.50    0.20    --   72.34-122.00 131.00  182
  4  \w     81.00 145.00   0.50    0.20    --   72.34 122.00-147.00  128
  5  \w   -148.00 -61.00   0.50    0.20    --  -75.15-151.00 -30.00  174
  6  \w   -109.00 -18.00   0.50    0.20    --  -75.15 122.00-147.00  182
  7  \w   -148.00 -81.00   0.50    0.20    --  -75.15-122.00 131.00  134
  8  \w    -74.00  15.00   0.50    0.05    --   -1.41 -57.00 -60.00  178
  9  \w    -75.00  13.00   0.50    0.05    --   -1.41 -38.00-180.00  176
 10  \w    -75.00  13.00   0.50    0.05    --   -1.41 -38.00 -90.00  176
 11  \w    -16.00  72.00   0.50    0.05    --   -1.41  38.00 -90.00  176
 12  \w    -75.00  13.00   0.50    0.05    --   -1.41 -38.00  90.00  176
 13  \w    -74.00  15.00   0.50    0.05    --   -1.41 -57.00 -90.00  178
 14  \w    -75.00  13.00   0.50    0.05    --   -1.41 -38.00  30.00  176
 15  \w    -74.00  22.00   0.50    0.05    --   -1.41 -77.00-150.00  192
 16  \w    -48.00 -18.00   0.50    0.05    --   -1.41 122.00 113.87   60
 17  \w     49.00 145.00   0.50    0.20    --   72.34  77.00-150.00  192
 18  \w     49.00 145.00   0.50    0.20    --   72.34  77.00  90.00  192
 19  \w      0.00  66.00   0.50    0.20    --   72.34 -57.00 150.00  132
 20  \w     56.00 145.00   0.50    0.20    --   72.34  54.00 145.31  178
 21  \w     49.00 145.00   0.50    0.20    --   72.34  77.00  30.00  192
 22  \w     51.00 145.00   0.50    0.20    --   72.34  71.00  80.53  188
 23  \w     56.00 145.00   0.50    0.20    --   72.34  57.00  80.18  178
 24  \w     49.00 145.00   0.50    0.20    --   72.34  77.00 -60.00  192
 25  \w      0.00  96.00   0.50    0.20    --   72.34 -77.00 150.00  192
 26  \w     49.00 145.00   0.50    0.20    --   72.34  77.00 150.00  192
 27  \w      1.00  63.00   0.50    0.20    --   72.34 -57.00  90.00  124
 28  \w     49.00  75.00   0.50    0.20    --   72.34  77.00-120.00   52
 29  \w     49.00  89.00   0.50    0.20    --   72.34  77.00 -90.00   80
 30  \w     50.00  75.00   0.50    0.20    --   72.34  77.00  60.00   50
 31  \w      0.00  96.00   0.50    0.20    --   72.34 -77.00 -30.00  192
 32  \w     47.00  73.00   0.50    0.20    --   72.34  80.00  -4.03   52
 33  \w     49.00  75.00   0.50    0.20    --   72.34  77.00 117.09   52
 34  \w     50.00 115.00   0.50    0.20    --   72.34  73.00-135.07  130
 35  \w     55.00  88.00   0.50    0.20    --   72.34  61.00  35.95   66
 36  \w     50.00  76.00   0.50    0.20    --   72.34  73.00  87.95   52
 37  \w     49.00  75.00   0.50    0.20    --   72.34  77.00 -30.00   52
 38  \w      1.00  94.00   0.50    0.20    --   72.34 -77.00-120.00  186
 39  \w     47.00  94.00   0.50    0.20    --   72.34  80.00-112.36   94
 40  \w     49.00  75.00   0.50    0.20    --   72.34  77.00-180.00   52
 41  \w      0.00 105.00   0.50    0.20    --   72.34 -99.00 -30.00  210
 42  \w    -79.00 -51.00   0.50    0.20    --  -75.15 -77.00-120.00   56
 43  \w   -115.00 -84.00   0.50    0.20    --  -75.15 -77.00-120.00   62
 44  \w   -135.00 -54.00   0.50    0.20    --  -75.15 -70.00 -24.73  162
 45  \w   -147.00 -51.00   0.50    0.20    --  -75.15 -77.00 -30.00  192
 46  \w    -85.00 -54.00   0.50    0.20    --  -75.15 -70.00-143.01   62
 47  \w   -148.00 -99.00   0.50    0.20    --  -75.15 -70.00-143.01   98
 48  \w   -148.00 -57.00   0.50    0.20    --  -75.15 -62.00 -99.30  182
 49  \w    -77.00 -51.00   0.50    0.20    --  -75.15 -77.00  90.00   52
 50  \w    -61.00  -2.00   0.50    0.20    --  -75.15  57.00  60.00  118
 51  \w   -112.00 -50.00   0.50    0.20    --  -75.15 -80.00 173.23  124
 52  \w    -77.00 -51.00   0.50    0.20    --  -75.15 -77.00 -90.00   52
 53  \w    -80.00 -54.00   0.50    0.20    --  -75.15 -70.00   5.88   52
 54  \w   -147.00 -51.00   0.50    0.20    --  -75.15 -77.00 -53.39  192
 55  \w    -76.00 -51.00   0.50    0.20    --  -75.15 -77.00   0.00   50
 56  \w   -120.00 -89.00   0.50    0.20    --  -75.15 -77.00   0.00   62
 57  \w    -75.00 -50.00   0.50    0.20    --  -75.15 -81.00  48.62   50
 58  \w   -143.00 -94.00   0.50    0.20    --  -75.15 -81.00  48.62   98
 59  \w    -83.00 -51.00   0.50    0.20    --  -75.15 -77.00  58.89   64
 60  \w   -147.00-102.00   0.50    0.20    --  -75.15 -77.00  58.89   90
 61  \w   -102.00 -51.00   0.50    0.20    --  -75.15 -77.00 150.00  102
 62  \w    -77.00 -51.00   0.50    0.20    --  -75.15 -77.00-150.00   52
 63  \w   -148.00 -92.00   0.50    0.20    --  -75.15 -77.00-150.00  112
 64  \w    -77.00 -51.00   0.50    0.20    --  -75.15 -77.00-171.65   52
 65  \w    -36.00  -6.00   0.50    0.20    --  -75.15  38.00  60.00   60
 66  \w   -122.00 -72.00   0.50    0.20    --  -75.15 151.00  14.00  100
;
_diffrn_measurement_device 'four-circle diffractometer'
_diffrn_measurement_device_type 'ROD, Synergy Custom system, HyPix'
_diffrn_measurement_method '\w scans'
_diffrn_orient_matrix_type 'CrysAlisPro convention (1999,Acta A55,543-557)'
_diffrn_orient_matrix_UB_11 -0.0397707000
_diffrn_orient_matrix_UB_12 0.0075616000
_diffrn_orient_matrix_UB_13 -0.0142508000
_diffrn_orient_matrix_UB_21 0.0055590000
_diffrn_orient_matrix_UB_22 -0.0064079000
_diffrn_orient_matrix_UB_23 -0.0978860000
_diffrn_orient_matrix_UB_31 -0.0040422000
_diffrn_orient_matrix_UB_32 -0.0834952000
_diffrn_orient_matrix_UB_33 0.0062513000
_diffrn_radiation_monochromator mirror
_diffrn_radiation_probe x-ray
_diffrn_radiation_type GaK\a
_diffrn_radiation_wavelength 1.3405
_diffrn_reflns_av_R_equivalents 0.1214
_diffrn_reflns_av_unetI/netI 0.0361
_diffrn_reflns_Laue_measured_fraction_full 1.000
_diffrn_reflns_Laue_measured_fraction_max 1.000
_diffrn_reflns_limit_h_max 19
_diffrn_reflns_limit_h_min -19
_diffrn_reflns_limit_k_max 16
_diffrn_reflns_limit_k_min -16
_diffrn_reflns_limit_l_max 41
_diffrn_reflns_limit_l_min -41
_diffrn_reflns_number 252053
_diffrn_reflns_point_group_measured_fraction_full 1.000
_diffrn_reflns_point_group_measured_fraction_max 1.000
_diffrn_reflns_theta_full 53.543
_diffrn_reflns_theta_max 56.907
_diffrn_reflns_theta_min 2.308
_diffrn_source 'micro-focus metaljet'
_exptl_absorpt_coefficient_mu 3.675
_exptl_absorpt_correction_T_max 1.00000
_exptl_absorpt_correction_T_min 0.63052
_exptl_absorpt_correction_type multi-scan
_exptl_absorpt_process_details
;
CrysAlisPro 1.171.40.59a (Rigaku Oxford Diffraction, 2019)
Empirical absorption correction using spherical harmonics,
 implemented in SCALE3 ABSPACK scaling algorithm.
;
_exptl_crystal_colour 'clear light colourless'
_exptl_crystal_colour_lustre clear
_exptl_crystal_colour_modifier light
_exptl_crystal_colour_primary colourless
_exptl_crystal_density_diffrn 1.443
_exptl_crystal_description plate
_exptl_crystal_F_000 3072
_refine_diff_density_max 1.066
_refine_diff_density_min -0.735
_refine_diff_density_rms 0.124
_refine_ls_abs_structure_details
;
 Refined as an inversion twin.
;
_refine_ls_abs_structure_Flack 0.51(8)
_refine_ls_extinction_method none
_refine_ls_goodness_of_fit_ref 1.088
_refine_ls_hydrogen_treatment constr
_refine_ls_matrix_type full
_refine_ls_number_parameters 603
_refine_ls_number_reflns 14560
_refine_ls_number_restraints 698
_refine_ls_restrained_S_all 1.160
_refine_ls_R_factor_all 0.1326
_refine_ls_R_factor_gt 0.1125
_refine_ls_shift/su_max 0.003
_refine_ls_shift/su_mean 0.000
_refine_ls_structure_factor_coef Fsqd
_refine_ls_weighting_details 'w=1/[\s^2^(Fo^2^)+(0.1052P)^2^+44.1124P] where P=(Fo^2^+2Fc^2^)/3'
_refine_ls_weighting_scheme calc
_refine_ls_wR_factor_gt 0.2757
_refine_ls_wR_factor_ref 0.2923
_reflns_Friedel_coverage 0.965
_reflns_Friedel_fraction_full 1.000
_reflns_Friedel_fraction_max 1.000
_reflns_number_gt 11582
_reflns_number_total 14560
_reflns_threshold_expression 'I > 2\s(I)'
_cod_data_source_file d0sc01176b2.cif
_cod_data_source_block 190927-5
_cod_depositor_comments 'Adding full bibliography for 1558835--1558840.cif.'
_cod_database_code 1558837
_shelx_shelxl_version_number 2016/6
_chemical_oxdiff_formula 'C H O N Zn Br'
_shelx_space_group_comment
;
The symmetry employed for this shelxl refinement is uniquely defined
by the following loop, which should always be used as a source of
symmetry information in preference to the above space-group names.
They are only intended as comments.
;
_diffrn_oxdiff_digest_frames
;
013c418a6824137a9a1d9e89a9b1cd4ac60821694f2
;
_reflns_odcompleteness_completeness 99.99
_reflns_odcompleteness_iscentric 1
_reflns_odcompleteness_theta 56.82
_olex2_refinement_description
;
1. Twinned data refinement
 Scales: 0.49(8)
 0.51(8)
2. Fixed Uiso
 At 1.2 times of:
  All C(H) groups, All C(H,H) groups
 At 1.5 times of:
  All C(H,H,H) groups
3. Restrained distances
 O5-C36 = O5-C35 = O6-C29 = O6-C30 = O4-C26 = O4-C23 = C50-C49 = C50-O8 = O7-
 C41 = O7-C45 = O1-C3 = O1-C6 = O3-C10 = O3-C9 = O2-C15 = O2-C16
 1.44 with sigma of 0.02
 C29-C27 = C26-C27 = C27-C35 = C28-C27 = C7-C9 = C15-C7 = C6-C7 = C8-C7 = C46-
 O8 = C46-C47 = C47-C48 = C49-C48 = C42-C41 = C42-C43 = C43-C44 = C44-C45
 1.53 with sigma of 0.02
 C46-C47
 1.55 with sigma of 0.02
 C47-C48
 1.53 with sigma of 0.02
 C50-O8
 1.44 with sigma of 0.02
 C50-C49
 1.58 with sigma of 0.04
 C47-C46
 1.6 with sigma of 0.02
 C49-C50
 1.65 with sigma of 0.02
 C48-C49
 1.6 with sigma of 0.02
 C46-O8
 1.4 with sigma of 0.02
 O5-C35
 1.4 with sigma of 0.02
 O6-C29
 1.35 with sigma of 0.02
 C30-O6
 1.55 with sigma of 0.02
 C36-O5
 1.55 with sigma of 0.02
 C27-C28
 1.55 with sigma of 0.02
 C28-C27
 1.6 with sigma of 0.02
 C50-C46
 2.48 with sigma of 0.04
 C49-O8
 2.5 with sigma of 0.04
 C30-C29
 2.8 with sigma of 0.04
 O6-C27
 2.8 with sigma of 0.04
 O5-C27
 2.8 with sigma of 0.04
 C27-O5
 2.9 with sigma of 0.04
 C27-O4
 2.9 with sigma of 0.04
4. Rigid bond restraints
 N3, C12, C11, C10, C14, C13
 with sigma for 1-2 distances of 0.001 and sigma for 1-3 distances of 0.001
 All non-hydrogen atoms
 with sigma for 1-2 distances of 0.005 and sigma for 1-3 distances of 0.005
 O8, C48, C47, C49, C46, C50
 with sigma for 1-2 distances of 0.001 and sigma for 1-3 distances of 0.001
 Br6
 with sigma for 1-2 distances of 0.001 and sigma for 1-3 distances of 0.001
5. Uiso/Uaniso restraints and constraints
C35 \\sim N6 \\sim C32 \\sim N2 \\sim C26 \\sim C41 \\sim Br1 \\sim C17 \\sim
Br3 \\sim O3 \\sim N5 \\sim C37 \\sim Zn1 \\sim C4 \\sim C10 \\sim C5 \\sim C14
\\sim C13 \\sim N4 \\sim N1 \\sim Br5 \\sim C45 \\sim C27 \\sim C30 \\sim Zn2
\\sim C16 \\sim C31 \\sim O1 \\sim C38 \\sim C1 \\sim C44 \\sim Br2 \\sim C39
\\sim C12 \\sim C11 \\sim C34 \\sim C24 \\sim C40 \\sim C19 \\sim O5 \\sim C28
\\sim Br4 \\sim C25 \\sim C21 \\sim C3 \\sim O2 \\sim C23 \\sim C7 \\sim O8
\\sim Zn3 \\sim Br6 \\sim O7 \\sim C2 \\sim C33 \\sim O6 \\sim C18 \\sim C9
\\sim N3 \\sim O4 \\sim C20 \\sim C36 \\sim C6 \\sim C29 \\sim C15 \\sim C48
\\sim C22 \\sim C42 \\sim C43 \\sim C46 \\sim C50 \\sim C8 \\sim C47 \\sim C49:
within 2A with sigma of 0.01 and sigma for terminal atoms of 0.005
N3 \\sim C12 \\sim C11 \\sim C10 \\sim C14 \\sim C13: within 2A with sigma of
0.005 and sigma for terminal atoms of 0.01
O8 \\sim C48 \\sim C47 \\sim C49 \\sim C46 \\sim C50: within 2A with sigma of
0.001 and sigma for terminal atoms of 0.002
Br6: within 2A with sigma of 0.001 and sigma for terminal atoms of 0.002
Uanis(O8) \\sim Ueq, Uanis(C48) \\sim Ueq, Uanis(C47) \\sim Ueq, Uanis(C49)
\\sim Ueq, Uanis(C46) \\sim Ueq, Uanis(C50) \\sim Ueq: with sigma of 0.01 and
sigma for terminal atoms of 0.02
Uanis(Br5) \\sim Ueq: with sigma of 0.005 and sigma for terminal atoms of 0.01
Uanis(Br6) \\sim Ueq: with sigma of 0.001 and sigma for terminal atoms of 0.002
6.a Secondary CH2 refined with riding coordinates:
 C45(H45A,H45B), C35(H35A,H35B), C44(H44A,H44B), C26(H26A,H26B), C9(H9A,H9B),
 C41(H41A,H41B), C29(H29A,H29B), C15(H15A,H15B), C48(H48A,H48B), C6(H6A,H6B),
 C43(H43A,H43B), C42(H42A,H42B), C47(H47A,H47B), C49(H49A,H49B), C46(H46A,H46B),
  C50(H50A,H50B)
6.b Aromatic/amide H refined with riding coordinates:
 C17(H17), C20(H20), C19(H19), C18(H18), C38(H38), C37(H37), C40(H40),
 C39(H39), C4(H4), C5(H5), C1(H1), C2(H2), C12(H12), C11(H11), C14(H14),
 C13(H13), C25(H25), C31(H31), C34(H34), C33(H33), C32(H32), C24(H24), C21(H21),
  C22(H22)
6.c Fitted hexagon refined as free rotating group:
 C17(C16,C20,C19,N2,C18), N5(C38,C37,C36,C40,C39), C3(C4,C5,N1,C1,C2), N3(C12,
 C11,C10,C14,C13), C31(C30,C34,C33,N6,C32)
6.d Idealised Me refined as rotating group:
 C28(H28A,H28B,H28C), C8(H8A,H8B,H8C)
;
_olex2_submission_special_instructions 'No special instructions were received'
_oxdiff_exptl_absorpt_empirical_details
;
Empirical correction (ABSPACK) includes:
- Absorption correction using spherical harmonics
- Frame scaling
;
_oxdiff_exptl_absorpt_empirical_full_max 2.395
_oxdiff_exptl_absorpt_empirical_full_min 0.414

loop_
_space_group_symop_operation_xyz
'x, y, z'
'-x, -y, z+1/2'
'x+1/2, -y+1/2, z'
'-x+1/2, y+1/2, z+1/2'

loop_
_atom_site_label
_atom_site_type_symbol
_atom_site_fract_x
_atom_site_fract_y
_atom_site_fract_z
_atom_site_U_iso_or_equiv
_atom_site_adp_type
_atom_site_occupancy
_atom_site_site_symmetry_order
_atom_site_calc_flag
_atom_site_refinement_flags_posn
_atom_site_refinement_flags_adp
_atom_site_refinement_flags_occupancy
_atom_site_disorder_assembly
_atom_site_disorder_group
Br1 Br 1.14853(19) 0.38780(17) 0.46553(12) 0.1109(13) Uani 1 1 d . U . . .
Br2 Br 1.12385(15) 0.44419(16) 0.58677(12) 0.1007(11) Uani 1 1 d . U . . .
Br4 Br 0.14176(16) 0.0211(2) 0.62043(8) 0.0864(9) Uani 1 1 d . U . . .
Br3 Br 0.34376(18) 0.0185(3) 0.69340(9) 0.1021(11) Uani 1 1 d . U . . .
Zn2 Zn 0.2433(2) 0.11138(19) 0.65637(12) 0.0690(9) Uani 1 1 d . U . . .
Zn1 Zn 1.08677(19) 0.47099(18) 0.51861(15) 0.0900(12) Uani 1 1 d . U . . .
Zn3 Zn -0.5917(2) 0.4746(3) 0.80215(16) 0.1037(13) Uani 1 1 d . U . . .
Br5 Br -0.63561(17) 0.4436(3) 0.73648(14) 0.1197(13) Uani 1 1 d . U . . .
Br6 Br -0.6487(2) 0.3929(3) 0.86017(14) 0.1206(12) Uani 1 1 d . U . . .
O3 O 0.5770(9) 0.5797(8) 0.4795(4) 0.069(3) Uani 1 1 d D U . . .
O1 O 0.7024(7) 0.4279(9) 0.5204(4) 0.062(2) Uani 1 1 d D U . . .
C17 C 0.4475(5) 0.2425(8) 0.5896(5) 0.071(3) Uani 1 1 d . U . . .
H17 H 0.505969 0.238516 0.589278 0.086 Uiso 1 1 calc R . . . .
C16 C 0.4058(8) 0.2987(9) 0.5609(4) 0.076(3) Uani 1 1 d DG U . . .
C20 C 0.3184(8) 0.3047(10) 0.5614(4) 0.084(4) Uani 1 1 d G U . . .
H20 H 0.290493 0.342275 0.542109 0.101 Uiso 1 1 calc R . . . .
C19 C 0.2729(5) 0.2545(10) 0.5906(5) 0.090(4) Uani 1 1 d G U . . .
H19 H 0.214452 0.258500 0.590961 0.108 Uiso 1 1 calc R . . . .
N2 N 0.3147(7) 0.1983(9) 0.6194(4) 0.081(3) Uani 1 1 d G U . . .
C18 C 0.4020(7) 0.1923(8) 0.6189(4) 0.075(4) Uani 1 1 d G U . . .
H18 H 0.429927 0.154738 0.638132 0.090 Uiso 1 1 calc R . . . .
O7 O 0.7856(8) 0.3196(8) 0.3942(5) 0.071(3) Uani 1 1 d D U . . .
N5 N -0.4693(5) 0.4524(12) 0.8020(5) 0.089(3) Uani 1 1 d . U . . .
C38 C -0.4270(8) 0.4152(12) 0.8353(4) 0.087(4) Uani 1 1 d G U . . .
H38 H -0.457105 0.395286 0.857898 0.104 Uiso 1 1 calc R . . . .
C37 C -0.3398(8) 0.4076(13) 0.8349(4) 0.084(4) Uani 1 1 d G U . . .
H37 H -0.311489 0.382716 0.857178 0.101 Uiso 1 1 calc R . . . .
C36 C -0.2948(5) 0.4373(13) 0.8012(4) 0.080(3) Uani 1 1 d DG U . . .
C40 C -0.3371(7) 0.4745(12) 0.7679(4) 0.073(3) Uani 1 1 d G U . . .
H40 H -0.306963 0.494412 0.745302 0.088 Uiso 1 1 calc R . . . .
C39 C -0.4243(7) 0.4821(12) 0.7683(4) 0.083(4) Uani 1 1 d G U . . .
H39 H -0.452580 0.506983 0.746022 0.099 Uiso 1 1 calc R . . . .
C3 C 0.7867(5) 0.4306(10) 0.5165(4) 0.065(3) Uani 1 1 d D U . . .
C4 C 0.8268(7) 0.4703(10) 0.5499(3) 0.069(3) Uani 1 1 d G U . . .
H4 H 0.795391 0.489930 0.572121 0.083 Uiso 1 1 calc R . . . .
C5 C 0.9138(7) 0.4807(10) 0.5502(3) 0.067(3) Uani 1 1 d G U . . .
H5 H 0.940659 0.507260 0.572586 0.081 Uiso 1 1 calc R . . . .
N1 N 0.9608(5) 0.4514(9) 0.5170(4) 0.071(3) Uani 1 1 d G U . . .
C1 C 0.9207(7) 0.4117(10) 0.4836(3) 0.071(3) Uani 1 1 d G U . . .
H1 H 0.952137 0.392042 0.461412 0.085 Uiso 1 1 calc R . . . .
C2 C 0.8337(7) 0.4013(10) 0.4833(3) 0.070(3) Uani 1 1 d G U . . .
H2 H 0.806868 0.374711 0.460947 0.084 Uiso 1 1 calc R . . . .
O2 O 0.4472(8) 0.3569(8) 0.5325(5) 0.075(3) Uani 1 1 d D U . . .
N3 N 0.5974(9) 0.8800(5) 0.5027(4) 0.070(3) Uani 1 1 d . U . . .
C12 C 0.5780(9) 0.8169(7) 0.5344(3) 0.069(3) Uani 1 1 d G U . . .
H12 H 0.569638 0.842502 0.559989 0.083 Uiso 1 1 calc R . . . .
C11 C 0.5711(10) 0.7155(7) 0.5277(3) 0.071(3) Uani 1 1 d G U . . .
H11 H 0.558096 0.673286 0.548942 0.085 Uiso 1 1 calc R . . . .
C10 C 0.5836(10) 0.6772(5) 0.4894(4) 0.068(3) Uani 1 1 d DG U . . .
C14 C 0.6030(10) 0.7403(8) 0.4578(3) 0.070(3) Uani 1 1 d G U . . .
H14 H 0.611303 0.714665 0.432133 0.084 Uiso 1 1 calc R . . . .
C13 C 0.6099(9) 0.8417(7) 0.4644(3) 0.069(3) Uani 1 1 d G U . . .
H13 H 0.622846 0.883882 0.443180 0.083 Uiso 1 1 calc R . . . .
O4 O 0.0473(9) 0.3422(12) 0.7827(5) 0.081(3) Uani 1 1 d D U . . .
N4 N 0.1734(10) 0.2014(13) 0.6930(6) 0.073(3) Uani 1 1 d . U . . .
O5 O -0.2086(7) 0.4227(12) 0.7997(5) 0.079(3) Uani 1 1 d D U . . .
C25 C 0.2140(13) 0.2534(16) 0.7232(7) 0.076(4) Uani 1 1 d . U . . .
H25 H 0.272384 0.251912 0.725038 0.091 Uiso 1 1 calc R . . . .
C45 C 0.8327(13) 0.2365(11) 0.4061(7) 0.077(4) Uani 1 1 d D U . . .
H45A H 0.813255 0.215587 0.432419 0.093 Uiso 1 1 calc R . . . .
H45B H 0.891165 0.256059 0.408805 0.093 Uiso 1 1 calc R . . . .
C35 C -0.1570(11) 0.3894(17) 0.8329(6) 0.080(4) Uani 1 1 d D U . . .
H35A H -0.168288 0.320017 0.838230 0.096 Uiso 1 1 calc R . . . .
H35B H -0.170996 0.426959 0.856820 0.096 Uiso 1 1 calc R . . . .
C27 C -0.0646(11) 0.4030(14) 0.8231(6) 0.082(3) Uani 1 1 d D U . . .
C44 C 0.8281(13) 0.1507(12) 0.3785(6) 0.075(4) Uani 1 1 d D U . . .
H44A H 0.770321 0.129499 0.374635 0.091 Uiso 1 1 calc R . . . .
H44B H 0.860891 0.095423 0.388564 0.091 Uiso 1 1 calc R . . . .
C28 C -0.0086(14) 0.3795(17) 0.8593(6) 0.083(4) Uani 1 1 d D U . . .
H28A H -0.032024 0.409355 0.882964 0.125 Uiso 1 1 calc GR . . . .
H28B H 0.046888 0.405309 0.854743 0.125 Uiso 1 1 calc GR . . . .
H28C H -0.005540 0.308971 0.862907 0.125 Uiso 1 1 calc GR . . . .
C31 C -0.1023(9) 0.7522(11) 0.8557(4) 0.087(4) Uani 1 1 d . U . . .
H31 H -0.109695 0.730700 0.881992 0.104 Uiso 1 1 calc R . . . .
C30 C -0.0828(10) 0.6845(8) 0.8257(5) 0.083(4) Uani 1 1 d DG U . . .
C34 C -0.0717(10) 0.7166(9) 0.7863(4) 0.091(4) Uani 1 1 d G U . . .
H34 H -0.058627 0.671298 0.766248 0.109 Uiso 1 1 calc R . . . .
C33 C -0.0801(9) 0.8166(11) 0.7771(4) 0.094(4) Uani 1 1 d G U . . .
H33 H -0.072621 0.838128 0.750773 0.112 Uiso 1 1 calc R . . . .
N6 N -0.0995(8) 0.8844(7) 0.8071(5) 0.091(4) Uani 1 1 d G U . . .
C32 C -0.1106(9) 0.8522(10) 0.8464(4) 0.089(4) Uani 1 1 d G U . . .
H32 H -0.123689 0.897534 0.866517 0.107 Uiso 1 1 calc R . . . .
C24 C 0.1683(14) 0.3064(16) 0.7501(8) 0.082(4) Uani 1 1 d . U . . .
H24 H 0.194177 0.347959 0.768634 0.098 Uiso 1 1 calc R . . . .
O6 O -0.0784(10) 0.5819(10) 0.8372(5) 0.081(3) Uani 1 1 d D U . . .
C21 C 0.0948(12) 0.1945(17) 0.6949(6) 0.071(4) Uani 1 1 d . U . . .
H21 H 0.069668 0.153484 0.675870 0.085 Uiso 1 1 calc R . . . .
C26 C -0.0430(11) 0.3305(18) 0.7898(7) 0.079(4) Uani 1 1 d D U . . .
H26A H -0.055714 0.263115 0.797941 0.094 Uiso 1 1 calc R . . . .
H26B H -0.074614 0.345619 0.765629 0.094 Uiso 1 1 calc R . . . .
C9 C 0.5437(13) 0.5136(10) 0.5109(6) 0.064(3) Uani 1 1 d D U . . .
H9A H 0.483695 0.522755 0.514862 0.077 Uiso 1 1 calc R . . . .
H9B H 0.572759 0.522516 0.536300 0.077 Uiso 1 1 calc R . . . .
C23 C 0.0829(13) 0.2962(17) 0.7488(7) 0.080(4) Uani 1 1 d D U . . .
C41 C 0.8363(14) 0.3636(15) 0.3633(7) 0.083(4) Uani 1 1 d D U . . .
H41A H 0.893460 0.373251 0.372733 0.100 Uiso 1 1 calc R . . . .
H41B H 0.813417 0.427475 0.355511 0.100 Uiso 1 1 calc R . . . .
C7 C 0.5631(12) 0.4161(11) 0.4924(5) 0.069(3) Uani 1 1 d D U . . .
O8 O 0.2982(13) 0.6781(14) 0.4206(6) 0.108(3) Uani 1 1 d D U . . .
C29 C -0.0554(13) 0.5090(14) 0.8073(6) 0.080(4) Uani 1 1 d D U . . .
H29A H 0.002497 0.519892 0.799096 0.096 Uiso 1 1 calc R . . . .
H29B H -0.090843 0.517209 0.783787 0.096 Uiso 1 1 calc R . . . .
C15 C 0.5357(10) 0.3403(12) 0.5253(7) 0.067(3) Uani 1 1 d D U . . .
H15A H 0.545157 0.273004 0.516043 0.080 Uiso 1 1 calc R . . . .
H15B H 0.567686 0.350613 0.549731 0.080 Uiso 1 1 calc R . . . .
C48 C 0.3655(19) 0.781(2) 0.4898(8) 0.108(3) Uani 1 1 d D U . . .
H48A H 0.425070 0.770631 0.484764 0.130 Uiso 1 1 calc R . . . .
H48B H 0.359816 0.820001 0.513969 0.130 Uiso 1 1 calc R . . . .
C6 C 0.6557(11) 0.4036(13) 0.4832(6) 0.068(3) Uani 1 1 d D U . . .
H6A H 0.667286 0.335930 0.475008 0.082 Uiso 1 1 calc R . . . .
H6B H 0.672293 0.447707 0.461588 0.082 Uiso 1 1 calc R . . . .
C43 C 0.8654(15) 0.1914(14) 0.3396(7) 0.084(4) Uani 1 1 d D U . . .
H43A H 0.926064 0.194146 0.342566 0.101 Uiso 1 1 calc R . . . .
H43B H 0.853064 0.144997 0.318170 0.101 Uiso 1 1 calc R . . . .
C42 C 0.8352(15) 0.2914(13) 0.3271(7) 0.084(4) Uani 1 1 d D U . . .
H42A H 0.778339 0.286266 0.316669 0.101 Uiso 1 1 calc R . . . .
H42B H 0.871006 0.316925 0.305930 0.101 Uiso 1 1 calc R . . . .
C8 C 0.5147(14) 0.4000(13) 0.4527(6) 0.071(3) Uani 1 1 d D U . . .
H8A H 0.525108 0.454806 0.434935 0.107 Uiso 1 1 calc GR . . . .
H8B H 0.455520 0.395592 0.458139 0.107 Uiso 1 1 calc GR . . . .
H8C H 0.533497 0.339785 0.440228 0.107 Uiso 1 1 calc GR . . . .
C47 C 0.323(2) 0.6806(19) 0.4959(8) 0.108(3) Uani 1 1 d D U . . .
H47A H 0.264100 0.688966 0.502618 0.130 Uiso 1 1 calc R . . . .
H47B H 0.350436 0.643630 0.517213 0.130 Uiso 1 1 calc R . . . .
C49 C 0.326(2) 0.836(2) 0.4543(7) 0.108(3) Uani 1 1 d D U . . .
H49A H 0.356612 0.898193 0.450533 0.130 Uiso 1 1 calc R . . . .
H49B H 0.268555 0.852689 0.460898 0.130 Uiso 1 1 calc R . . . .
C46 C 0.333(2) 0.628(2) 0.4554(7) 0.108(3) Uani 1 1 d D U . . .
H46A H 0.392694 0.617252 0.450728 0.130 Uiso 1 1 calc R . . . .
H46B H 0.306899 0.563106 0.457494 0.130 Uiso 1 1 calc R . . . .
C22 C 0.0391(13) 0.2417(17) 0.7225(6) 0.073(4) Uani 1 1 d . U . . .
H22 H -0.019223 0.235456 0.722269 0.088 Uiso 1 1 calc R . . . .
C50 C 0.328(2) 0.7780(17) 0.4148(7) 0.108(3) Uani 1 1 d D U . . .
H50A H 0.292455 0.811100 0.395204 0.130 Uiso 1 1 calc R . . . .
H50B H 0.384755 0.776366 0.404370 0.130 Uiso 1 1 calc R . . . .

loop_
_atom_site_aniso_label
_atom_site_aniso_U_11
_atom_site_aniso_U_22
_atom_site_aniso_U_33
_atom_site_aniso_U_23
_atom_site_aniso_U_13
_atom_site_aniso_U_12
Br1 0.0814(17) 0.0480(12) 0.203(3) -0.0252(15) 0.0505(19) -0.0071(10)
Br2 0.0577(13) 0.0467(11) 0.198(3) -0.0103(14) -0.0148(16) 0.0068(9)
Br4 0.0711(14) 0.0934(18) 0.0948(18) -0.0095(14) 0.0116(12) -0.0126(12)
Br3 0.0758(16) 0.136(3) 0.0941(18) 0.0181(17) 0.0108(14) 0.0339(16)
Zn2 0.0543(14) 0.0657(15) 0.0871(17) -0.0069(16) 0.0030(12) 0.0041(13)
Zn1 0.0545(16) 0.0295(12) 0.186(3) -0.0160(16) 0.0220(18) 0.0040(10)
Zn3 0.0564(18) 0.091(3) 0.164(3) 0.010(2) 0.012(2) 0.0186(17)
Br5 0.0558(15) 0.113(2) 0.190(3) -0.009(2) -0.0225(17) 0.0012(14)
Br6 0.1035(19) 0.0899(17) 0.169(2) 0.0233(16) 0.0389(17) 0.0040(14)
O3 0.079(7) 0.043(4) 0.086(7) 0.001(4) 0.010(6) -0.010(5)
O1 0.065(5) 0.043(5) 0.079(6) -0.004(5) 0.018(4) -0.019(5)
C17 0.052(6) 0.028(6) 0.135(10) 0.000(6) 0.015(6) -0.002(5)
C16 0.057(6) 0.040(6) 0.131(9) -0.004(6) 0.008(6) -0.002(5)
C20 0.061(6) 0.052(8) 0.140(10) 0.011(7) 0.001(7) -0.010(6)
C19 0.064(7) 0.064(8) 0.141(10) 0.014(7) 0.009(7) -0.007(7)
N2 0.053(6) 0.061(7) 0.129(9) 0.004(5) 0.018(6) 0.004(5)
C18 0.057(6) 0.051(7) 0.118(9) -0.010(6) 0.027(6) 0.010(6)
O7 0.059(6) 0.033(4) 0.122(8) -0.018(5) -0.013(6) 0.000(4)
N5 0.060(4) 0.094(8) 0.113(7) -0.002(7) 0.006(4) 0.011(6)
C38 0.068(6) 0.090(10) 0.102(8) -0.005(8) 0.011(6) 0.022(8)
C37 0.068(6) 0.092(10) 0.093(8) -0.004(8) 0.006(6) 0.018(8)
C36 0.057(5) 0.090(8) 0.093(8) -0.012(7) -0.004(5) 0.000(7)
C40 0.053(5) 0.083(9) 0.083(8) -0.018(7) -0.013(5) -0.023(7)
C39 0.057(5) 0.093(10) 0.099(8) -0.007(8) -0.003(5) -0.007(7)
C3 0.066(5) 0.053(6) 0.076(7) -0.010(6) 0.023(5) -0.028(6)
C4 0.066(5) 0.066(8) 0.076(7) -0.016(7) 0.019(5) -0.021(7)
C5 0.064(5) 0.055(7) 0.083(7) -0.009(6) 0.016(5) -0.016(6)
N1 0.064(4) 0.064(7) 0.084(7) 0.004(6) 0.016(4) 0.001(6)
C1 0.073(5) 0.068(8) 0.071(7) 0.004(6) 0.027(5) -0.003(7)
C2 0.076(6) 0.056(7) 0.078(7) -0.017(6) 0.027(5) -0.026(7)
O2 0.056(5) 0.036(5) 0.131(8) 0.002(5) 0.006(5) 0.003(4)
N3 0.075(6) 0.046(4) 0.091(6) 0.013(4) 0.011(6) -0.001(5)
C12 0.079(7) 0.041(4) 0.088(6) 0.007(4) 0.012(6) -0.009(5)
C11 0.082(7) 0.042(4) 0.089(5) 0.005(4) 0.010(6) -0.007(5)
C10 0.081(6) 0.038(4) 0.086(6) 0.010(3) 0.009(6) -0.005(5)
C14 0.077(6) 0.042(4) 0.091(6) 0.015(4) 0.007(6) -0.003(5)
C13 0.074(6) 0.042(4) 0.090(6) 0.016(4) 0.012(6) -0.004(5)
O4 0.063(6) 0.076(7) 0.103(7) -0.038(6) -0.001(5) -0.008(6)
N4 0.061(6) 0.066(7) 0.091(7) -0.005(5) 0.003(5) 0.002(5)
O5 0.057(5) 0.077(7) 0.104(8) -0.009(7) -0.002(5) 0.007(6)
C25 0.053(6) 0.069(8) 0.105(9) -0.015(6) 0.007(6) 0.000(6)
C45 0.064(8) 0.038(6) 0.131(9) -0.018(6) -0.007(8) 0.011(6)
C35 0.063(6) 0.076(8) 0.100(9) -0.027(7) -0.010(5) 0.011(6)
C27 0.064(5) 0.085(6) 0.098(7) -0.033(6) -0.011(5) 0.013(6)
C44 0.065(8) 0.037(6) 0.124(10) -0.014(6) 0.005(8) 0.007(6)
C28 0.068(7) 0.083(8) 0.099(8) -0.037(7) -0.014(6) 0.014(7)
C31 0.054(8) 0.085(7) 0.122(9) -0.027(7) 0.001(8) 0.012(8)
C30 0.055(7) 0.084(6) 0.109(8) -0.022(6) -0.001(8) 0.013(7)
C34 0.064(8) 0.088(7) 0.121(9) -0.012(7) 0.020(9) 0.017(8)
C33 0.060(8) 0.086(8) 0.134(10) -0.013(7) 0.019(9) 0.019(8)
N6 0.048(7) 0.088(8) 0.139(10) -0.021(7) 0.015(8) 0.013(7)
C32 0.048(8) 0.084(7) 0.134(10) -0.023(8) 0.013(9) 0.011(7)
C24 0.064(6) 0.066(8) 0.115(9) -0.022(7) 0.003(7) 0.002(7)
O6 0.069(7) 0.087(5) 0.088(7) -0.023(5) -0.003(6) 0.016(6)
C21 0.062(6) 0.083(9) 0.067(8) -0.013(6) 0.000(6) 0.010(6)
C26 0.058(6) 0.085(7) 0.093(8) -0.033(7) -0.004(6) -0.002(7)
C9 0.072(8) 0.036(5) 0.085(8) -0.005(5) 0.010(7) -0.009(5)
C23 0.063(6) 0.077(8) 0.101(8) -0.027(6) 0.004(6) 0.001(6)
C41 0.068(8) 0.052(6) 0.131(10) -0.008(6) -0.009(7) -0.013(7)
C7 0.075(5) 0.041(4) 0.091(7) -0.010(5) 0.003(5) -0.004(5)
O8 0.098(5) 0.112(5) 0.115(5) -0.003(4) -0.009(4) -0.006(4)
C29 0.054(7) 0.088(6) 0.097(9) -0.031(6) 0.001(7) 0.015(6)
C15 0.054(6) 0.040(5) 0.106(8) 0.000(6) -0.002(6) 0.003(5)
C48 0.098(5) 0.112(5) 0.115(5) -0.003(4) -0.009(4) -0.006(4)
C6 0.075(6) 0.040(6) 0.090(8) -0.012(6) 0.004(5) -0.006(5)
C43 0.077(9) 0.055(7) 0.120(9) -0.001(7) -0.002(8) 0.010(7)
C42 0.074(9) 0.053(7) 0.124(9) -0.004(6) -0.005(8) 0.005(7)
C8 0.076(7) 0.044(6) 0.093(7) -0.007(6) 0.000(6) -0.003(6)
C47 0.098(5) 0.112(5) 0.115(5) -0.003(4) -0.009(4) -0.006(4)
C49 0.098(5) 0.112(5) 0.115(5) -0.003(4) -0.009(4) -0.006(4)
C46 0.098(5) 0.112(5) 0.115(5) -0.003(4) -0.009(4) -0.006(4)
C22 0.063(6) 0.084(9) 0.073(8) -0.016(6) -0.003(6) 0.013(7)
C50 0.098(5) 0.112(5) 0.115(5) -0.003(4) -0.009(4) -0.006(4)

loop_
_atom_type_symbol
_atom_type_description
_atom_type_scat_dispersion_real
_atom_type_scat_dispersion_imag
_atom_type_scat_source
C C 0.0150 0.0070 'International Tables Vol C Tables 4.2.6.8 and 6.1.1.4'
H H 0.0000 0.0000 'International Tables Vol C Tables 4.2.6.8 and 6.1.1.4'
Br Br -0.9520 1.0400 'International Tables Vol C Tables 4.2.6.8 and 6.1.1.4'
N N 0.0250 0.0140 'International Tables Vol C Tables 4.2.6.8 and 6.1.1.4'
O O 0.0410 0.0250 'International Tables Vol C Tables 4.2.6.8 and 6.1.1.4'
Zn Zn -2.8160 0.5450 'International Tables Vol C Tables 4.2.6.8 and 6.1.1.4'

loop_
_geom_angle_atom_site_label_1
_geom_angle_atom_site_label_2
_geom_angle_atom_site_label_3
_geom_angle
_geom_angle_site_symmetry_1
_geom_angle_site_symmetry_3
_geom_angle_publ_flag
Br4 Zn2 Br3 116.89(15) . . ?
N2 Zn2 Br4 111.8(5) . . ?
N2 Zn2 Br3 104.1(4) . . ?
N2 Zn2 N4 108.6(6) . . ?
N4 Zn2 Br4 103.8(5) . . ?
N4 Zn2 Br3 111.6(6) . . ?
Br1 Zn1 Br2 123.48(17) . . ?
N1 Zn1 Br1 109.7(4) . . ?
N1 Zn1 Br2 104.5(4) . . ?
N1 Zn1 N3 101.5(6) . 3_565 ?
N3 Zn1 Br1 103.8(4) 3_565 . ?
N3 Zn1 Br2 111.7(4) 3_565 . ?
Br5 Zn3 Br6 124.0(2) . . ?
N5 Zn3 Br5 105.4(5) . . ?
N5 Zn3 Br6 107.7(5) . . ?
N6 Zn3 Br5 104(2) 3_465 . ?
N6 Zn3 Br6 111(2) 3_465 . ?
N6 Zn3 N5 102.4(10) 3_465 . ?
C10 O3 C9 116.2(12) . . ?
C3 O1 C6 115.1(12) . . ?
C16 C17 H17 120.0 . . ?
C16 C17 C18 120.0 . . ?
C18 C17 H17 120.0 . . ?
C17 C16 O2 123.3(10) . . ?
C20 C16 C17 120.0 . . ?
C20 C16 O2 116.5(10) . . ?
C16 C20 H20 120.0 . . ?
C19 C20 C16 120.0 . . ?
C19 C20 H20 120.0 . . ?
C20 C19 H19 120.0 . . ?
N2 C19 C20 120.0 . . ?
N2 C19 H19 120.0 . . ?
C19 N2 Zn2 117.6(7) . . ?
C19 N2 C18 120.0 . . ?
C18 N2 Zn2 121.8(6) . . ?
C17 C18 H18 120.0 . . ?
N2 C18 C17 120.0 . . ?
N2 C18 H18 120.0 . . ?
C45 O7 C41 103.6(17) . . ?
C38 N5 Zn3 122.1(8) . . ?
C38 N5 C39 120.0 . . ?
C39 N5 Zn3 117.8(8) . . ?
N5 C38 H38 120.0 . . ?
C37 C38 N5 120.0 . . ?
C37 C38 H38 120.0 . . ?
C38 C37 H37 120.0 . . ?
C38 C37 C36 120.0 . . ?
C36 C37 H37 120.0 . . ?
C40 C36 C37 120.0 . . ?
O5 C36 C37 119.7(12) . . ?
O5 C36 C40 120.1(12) . . ?
C36 C40 H40 120.0 . . ?
C39 C40 C36 120.0 . . ?
C39 C40 H40 120.0 . . ?
N5 C39 H39 120.0 . . ?
C40 C39 N5 120.0 . . ?
C40 C39 H39 120.0 . . ?
O1 C3 C4 112.9(10) . . ?
O1 C3 C2 127.0(10) . . ?
C4 C3 C2 120.0 . . ?
C3 C4 H4 120.0 . . ?
C5 C4 C3 120.0 . . ?
C5 C4 H4 120.0 . . ?
C4 C5 H5 120.0 . . ?
C4 C5 N1 120.0 . . ?
N1 C5 H5 120.0 . . ?
C5 N1 Zn1 118.3(7) . . ?
C1 N1 Zn1 121.7(7) . . ?
C1 N1 C5 120.0 . . ?
N1 C1 H1 120.0 . . ?
N1 C1 C2 120.0 . . ?
C2 C1 H1 120.0 . . ?
C3 C2 H2 120.0 . . ?
C1 C2 C3 120.0 . . ?
C1 C2 H2 120.0 . . ?
C16 O2 C15 119.0(13) . . ?
C12 N3 Zn1 112.3(6) . 3_465 ?
C12 N3 C13 120.0 . . ?
C13 N3 Zn1 127.1(6) . 3_465 ?
N3 C12 H12 120.0 . . ?
N3 C12 C11 120.0 . . ?
C11 C12 H12 120.0 . . ?
C12 C11 H11 120.0 . . ?
C10 C11 C12 120.0 . . ?
C10 C11 H11 120.0 . . ?
O3 C10 C11 124.8(10) . . ?
O3 C10 C14 115.2(10) . . ?
C14 C10 C11 120.0 . . ?
C10 C14 H14 120.0 . . ?
C10 C14 C13 120.0 . . ?
C13 C14 H14 120.0 . . ?
N3 C13 H13 120.0 . . ?
C14 C13 N3 120.0 . . ?
C14 C13 H13 120.0 . . ?
C23 O4 C26 118.4(15) . . ?
C25 N4 Zn2 118.7(13) . . ?
C21 N4 Zn2 121.7(15) . . ?
C21 N4 C25 117.7(18) . . ?
C36 O5 C35 125.3(15) . . ?
N4 C25 H25 120.1 . . ?
C24 C25 N4 119.8(19) . . ?
C24 C25 H25 120.1 . . ?
O7 C45 H45A 108.5 . . ?
O7 C45 H45B 108.5 . . ?
O7 C45 C44 114.9(17) . . ?
H45A C45 H45B 107.5 . . ?
C44 C45 H45A 108.5 . . ?
C44 C45 H45B 108.5 . . ?
O5 C35 H35A 109.6 . . ?
O5 C35 H35B 109.6 . . ?
O5 C35 C27 110.3(16) . . ?
H35A C35 H35B 108.1 . . ?
C27 C35 H35A 109.6 . . ?
C27 C35 H35B 109.6 . . ?
C35 C27 C28 111.6(17) . . ?
C35 C27 C26 107.3(15) . . ?
C35 C27 C29 106.2(15) . . ?
C26 C27 C28 108.0(16) . . ?
C26 C27 C29 109.2(17) . . ?
C29 C27 C28 114.2(17) . . ?
C45 C44 H44A 111.1 . . ?
C45 C44 H44B 111.1 . . ?
C45 C44 C43 103.1(17) . . ?
H44A C44 H44B 109.1 . . ?
C43 C44 H44A 111.1 . . ?
C43 C44 H44B 111.1 . . ?
C27 C28 H28A 109.5 . . ?
C27 C28 H28B 109.5 . . ?
C27 C28 H28C 109.5 . . ?
H28A C28 H28B 109.5 . . ?
H28A C28 H28C 109.5 . . ?
H28B C28 H28C 109.5 . . ?
C30 C31 H31 120.0 . . ?
C30 C31 C32 120.0 . . ?
C32 C31 H31 120.0 . . ?
C31 C30 O6 116.9(11) . . ?
C34 C30 C31 120.0 . . ?
C34 C30 O6 123.1(11) . . ?
C30 C34 H34 120.0 . . ?
C30 C34 C33 120.0 . . ?
C33 C34 H34 120.0 . . ?
C34 C33 H33 120.0 . . ?
C34 C33 N6 120.0 . . ?
N6 C33 H33 120.0 . . ?
C33 N6 Zn3 125.3(9) . 3_565 ?
C32 N6 Zn3 113.6(9) . 3_565 ?
C32 N6 C33 120.0 . . ?
C31 C32 H32 120.0 . . ?
N6 C32 C31 120.0 . . ?
N6 C32 H32 120.0 . . ?
C25 C24 H24 121.4 . . ?
C25 C24 C23 117(2) . . ?
C23 C24 H24 121.4 . . ?
C30 O6 C29 118.9(15) . . ?
N4 C21 H21 116.0 . . ?
N4 C21 C22 128(2) . . ?
C22 C21 H21 116.0 . . ?
O4 C26 C27 105.6(14) . . ?
O4 C26 H26A 110.6 . . ?
O4 C26 H26B 110.6 . . ?
C27 C26 H26A 110.6 . . ?
C27 C26 H26B 110.6 . . ?
H26A C26 H26B 108.7 . . ?
O3 C9 H9A 111.8 . . ?
O3 C9 H9B 111.8 . . ?
O3 C9 C7 99.7(13) . . ?
H9A C9 H9B 109.6 . . ?
C7 C9 H9A 111.8 . . ?
C7 C9 H9B 111.8 . . ?
C24 C23 O4 109.3(19) . . ?
C22 C23 O4 123.9(19) . . ?
C22 C23 C24 126.4(19) . . ?
O7 C41 H41A 110.4 . . ?
O7 C41 H41B 110.4 . . ?
O7 C41 C42 106.9(16) . . ?
H41A C41 H41B 108.6 . . ?
C42 C41 H41A 110.4 . . ?
C42 C41 H41B 110.4 . . ?
C9 C7 C15 103.4(14) . . ?
C9 C7 C6 112.6(15) . . ?
C9 C7 C8 112.1(16) . . ?
C6 C7 C15 109.9(15) . . ?
C6 C7 C8 107.1(15) . . ?
C8 C7 C15 111.7(15) . . ?
C50 O8 C46 115(2) . . ?
C27 C29 H29A 109.2 . . ?
C27 C29 H29B 109.2 . . ?
O6 C29 C27 112.0(16) . . ?
O6 C29 H29A 109.2 . . ?
O6 C29 H29B 109.2 . . ?
H29A C29 H29B 107.9 . . ?
O2 C15 C7 106.6(14) . . ?
O2 C15 H15A 110.4 . . ?
O2 C15 H15B 110.4 . . ?
C7 C15 H15A 110.4 . . ?
C7 C15 H15B 110.4 . . ?
H15A C15 H15B 108.6 . . ?
H48A C48 H48B 108.0 . . ?
C47 C48 H48A 109.4 . . ?
C47 C48 H48B 109.4 . . ?
C47 C48 C49 111(2) . . ?
C49 C48 H48A 109.4 . . ?
C49 C48 H48B 109.4 . . ?
O1 C6 C7 107.0(14) . . ?
O1 C6 H6A 110.3 . . ?
O1 C6 H6B 110.3 . . ?
C7 C6 H6A 110.3 . . ?
C7 C6 H6B 110.3 . . ?
H6A C6 H6B 108.6 . . ?
C44 C43 H43A 108.3 . . ?
C44 C43 H43B 108.3 . . ?
H43A C43 H43B 107.4 . . ?
C42 C43 C44 115.9(18) . . ?
C42 C43 H43A 108.3 . . ?
C42 C43 H43B 108.3 . . ?
C41 C42 H42A 109.6 . . ?
C41 C42 H42B 109.6 . . ?
C43 C42 C41 110.4(19) . . ?
C43 C42 H42A 109.6 . . ?
C43 C42 H42B 109.6 . . ?
H42A C42 H42B 108.1 . . ?
C7 C8 H8A 109.5 . . ?
C7 C8 H8B 109.5 . . ?
C7 C8 H8C 109.5 . . ?
H8A C8 H8B 109.5 . . ?
H8A C8 H8C 109.5 . . ?
H8B C8 H8C 109.5 . . ?
C48 C47 H47A 110.9 . . ?
C48 C47 H47B 110.9 . . ?
C48 C47 C46 104(2) . . ?
H47A C47 H47B 108.9 . . ?
C46 C47 H47A 110.9 . . ?
C46 C47 H47B 110.9 . . ?
C48 C49 H49A 108.8 . . ?
C48 C49 H49B 108.8 . . ?
C48 C49 C50 114(2) . . ?
H49A C49 H49B 107.7 . . ?
C50 C49 H49A 108.8 . . ?
C50 C49 H49B 108.8 . . ?
O8 C46 C47 116(2) . . ?
O8 C46 H46A 108.2 . . ?
O8 C46 H46B 108.2 . . ?
C47 C46 H46A 108.2 . . ?
C47 C46 H46B 108.2 . . ?
H46A C46 H46B 107.3 . . ?
C21 C22 H22 124.9 . . ?
C23 C22 C21 110.1(19) . . ?
C23 C22 H22 124.9 . . ?
O8 C50 C49 111(2) . . ?
O8 C50 H50A 109.4 . . ?
O8 C50 H50B 109.4 . . ?
C49 C50 H50A 109.4 . . ?
C49 C50 H50B 109.4 . . ?
H50A C50 H50B 108.0 . . ?

loop_
_geom_bond_atom_site_label_1
_geom_bond_atom_site_label_2
_geom_bond_distance
_geom_bond_site_symmetry_2
_geom_bond_publ_flag
Br1 Zn1 2.312(5) . ?
Br2 Zn1 2.372(6) . ?
Br4 Zn2 2.349(4) . ?
Br3 Zn2 2.374(4) . ?
Zn2 N2 2.044(9) . ?
Zn2 N4 2.048(18) . ?
Zn1 N1 2.020(8) . ?
Zn1 N3 2.087(8) 3_565 ?
Zn3 Br5 2.332(7) . ?
Zn3 Br6 2.401(6) . ?
Zn3 N5 1.969(9) . ?
Zn3 N6 1.91(7) 3_465 ?
O3 C10 1.360(13) . ?
O3 C9 1.472(18) . ?
O1 C3 1.347(13) . ?
O1 C6 1.481(19) . ?
C17 H17 0.9300 . ?
C17 C16 1.3900 . ?
C17 C18 1.3900 . ?
C16 C20 1.3900 . ?
C16 O2 1.394(15) . ?
C20 H20 0.9300 . ?
C20 C19 1.3900 . ?
C19 H19 0.9300 . ?
C19 N2 1.3900 . ?
N2 C18 1.3900 . ?
C18 H18 0.9300 . ?
O7 C45 1.406(18) . ?
O7 C41 1.43(2) . ?
N5 C38 1.3900 . ?
N5 C39 1.3900 . ?
C38 H38 0.9300 . ?
C38 C37 1.3900 . ?
C37 H37 0.9300 . ?
C37 C36 1.3900 . ?
C36 C40 1.3900 . ?
C36 O5 1.384(13) . ?
C40 H40 0.9300 . ?
C40 C39 1.3900 . ?
C39 H39 0.9300 . ?
C3 C4 1.3900 . ?
C3 C2 1.3900 . ?
C4 H4 0.9300 . ?
C4 C5 1.3900 . ?
C5 H5 0.9300 . ?
C5 N1 1.3900 . ?
N1 C1 1.3900 . ?
C1 H1 0.9300 . ?
C1 C2 1.3900 . ?
C2 H2 0.9300 . ?
O2 C15 1.444(18) . ?
N3 C12 1.3900 . ?
N3 C13 1.3900 . ?
C12 H12 0.9300 . ?
C12 C11 1.3900 . ?
C11 H11 0.9300 . ?
C11 C10 1.3900 . ?
C10 C14 1.3900 . ?
C14 H14 0.9300 . ?
C14 C13 1.3900 . ?
C13 H13 0.9300 . ?
O4 C26 1.462(19) . ?
O4 C23 1.407(19) . ?
N4 C25 1.39(3) . ?
N4 C21 1.25(3) . ?
O5 C35 1.446(17) . ?
C25 H25 0.9300 . ?
C25 C24 1.36(3) . ?
C45 H45A 0.9700 . ?
C45 H45B 0.9700 . ?
C45 C44 1.479(19) . ?
C35 H35A 0.9700 . ?
C35 H35B 0.9700 . ?
C35 C27 1.52(2) . ?
C27 C28 1.531(15) . ?
C27 C26 1.52(2) . ?
C27 C29 1.53(2) . ?
C44 H44A 0.9700 . ?
C44 H44B 0.9700 . ?
C44 C43 1.53(2) . ?
C28 H28A 0.9600 . ?
C28 H28B 0.9600 . ?
C28 H28C 0.9600 . ?
C31 H31 0.9300 . ?
C31 C30 1.3900 . ?
C31 C32 1.3900 . ?
C30 C34 1.3900 . ?
C30 O6 1.437(14) . ?
C34 H34 0.9300 . ?
C34 C33 1.3900 . ?
C33 H33 0.9300 . ?
C33 N6 1.3900 . ?
N6 C32 1.3900 . ?
C32 H32 0.9300 . ?
C24 H24 0.9300 . ?
C24 C23 1.37(3) . ?
O6 C29 1.447(16) . ?
C21 H21 0.9300 . ?
C21 C22 1.43(3) . ?
C26 H26A 0.9700 . ?
C26 H26B 0.9700 . ?
C9 H9A 0.9700 . ?
C9 H9B 0.9700 . ?
C9 C7 1.486(18) . ?
C23 C22 1.34(3) . ?
C41 H41A 0.9700 . ?
C41 H41B 0.9700 . ?
C41 C42 1.55(2) . ?
C7 C15 1.56(2) . ?
C7 C6 1.51(2) . ?
C7 C8 1.55(2) . ?
O8 C46 1.455(18) . ?
O8 C50 1.440(18) . ?
C29 H29A 0.9700 . ?
C29 H29B 0.9700 . ?
C15 H15A 0.9700 . ?
C15 H15B 0.9700 . ?
C48 H48A 0.9700 . ?
C48 H48B 0.9700 . ?
C48 C47 1.522(19) . ?
C48 C49 1.531(18) . ?
C6 H6A 0.9700 . ?
C6 H6B 0.9700 . ?
C43 H43A 0.9700 . ?
C43 H43B 0.9700 . ?
C43 C42 1.49(2) . ?
C42 H42A 0.9700 . ?
C42 H42B 0.9700 . ?
C8 H8A 0.9600 . ?
C8 H8B 0.9600 . ?
C8 H8C 0.9600 . ?
C47 H47A 0.9700 . ?
C47 H47B 0.9700 . ?
C47 C46 1.533(16) . ?
C49 H49A 0.9700 . ?
C49 H49B 0.9700 . ?
C49 C50 1.534(17) . ?
C46 H46A 0.9700 . ?
C46 H46B 0.9700 . ?
C22 H22 0.9300 . ?
C50 H50A 0.9700 . ?
C50 H50B 0.9700 . ?

loop_
_twin_individual_id
_twin_individual_mass_fraction_refined
1 0.49(8)
2 0.51(8)

loop_
_smtbx_masks_void_nr
_smtbx_masks_void_average_x
_smtbx_masks_void_average_y
_smtbx_masks_void_average_z
_smtbx_masks_void_volume
_smtbx_masks_void_count_electrons
_smtbx_masks_void_content
1 -0.818 0.250 0.162 782.4 238.0 ?
2 -0.072 -0.250 0.662 782.4 237.9 ?
